data_4302484
loop_
_publ_author_name
'Ruiqing Fan'
'Yulin Yang'
'Yanbin Yin'
'WuLiJi Hasi'
'Ying Mu'

_publ_section_title
;
Syntheses and Structures of Blue-Luminescent Mercury(II) Complexes with
2,6-Bis(imino)pyridyl Ligands
;
_journal_name_full 'Inorganic Chemistry'
_journal_page_first 6034
_journal_page_last 6043
_journal_paper_doi 10.1021/ic900339u
_journal_volume 48
_journal_year 2009
_chemical_formula_sum 'C27 H30 Cl2 Hg N4'
_chemical_formula_weight 682.04
_chemical_name_systematic
; 
 ? 
;
_space_group_IT_number 14
_symmetry_cell_setting monoclinic
_symmetry_space_group_name_Hall '-P 2yn'
_symmetry_space_group_name_H-M 'P 1 21/n 1'
_atom_sites_solution_hydrogens geom
_atom_sites_solution_primary direct
_atom_sites_solution_secondary difmap
_audit_creation_method SHELXL-97
_cell_angle_alpha 90.00
_cell_angle_beta 108.44(3)
_cell_angle_gamma 90.00
_cell_formula_units_Z 4
_cell_length_a 13.377(3)
_cell_length_b 14.863(3)
_cell_length_c 14.499(3)
_cell_measurement_reflns_used 15467
_cell_measurement_temperature 293(2)
_cell_measurement_theta_max 27.48
_cell_measurement_theta_min 1.81
_cell_volume 2734.7(11)
_computing_cell_refinement 'Bruker SMART'
_computing_data_collection 'Bruker SMART'
_computing_data_reduction 'Bruker SAINT'
_computing_molecular_graphics SHELXP-97
_computing_publication_material SHELXTL
_computing_structure_refinement 'SHELXL-97 (Sheldrick, 1997)'
_computing_structure_solution 'SHELXS-97 (Sheldrick, 1997)'
_diffrn_ambient_temperature 293(2)
_diffrn_measured_fraction_theta_full 0.966
_diffrn_measured_fraction_theta_max 0.966
_diffrn_measurement_device_type 'Bruker Smart APEX CCD area detector'
_diffrn_measurement_method 'phi and omega scans'
_diffrn_radiation_monochromator graphite
_diffrn_radiation_source 'fine-focus sealed tube'
_diffrn_radiation_type MoK\a
_diffrn_radiation_wavelength 0.71073
_diffrn_reflns_av_R_equivalents 0.1086
_diffrn_reflns_av_sigmaI/netI 0.0829
_diffrn_reflns_limit_h_max 17
_diffrn_reflns_limit_h_min -17
_diffrn_reflns_limit_k_max 19
_diffrn_reflns_limit_k_min -19
_diffrn_reflns_limit_l_max 18
_diffrn_reflns_limit_l_min -18
_diffrn_reflns_number 15467
_diffrn_reflns_theta_full 27.48
_diffrn_reflns_theta_max 27.48
_diffrn_reflns_theta_min 1.81
_diffrn_standards_decay_% 0
_diffrn_standards_interval_count 0
_diffrn_standards_interval_time 0
_diffrn_standards_number 0
_exptl_absorpt_coefficient_mu 5.845
_exptl_absorpt_correction_T_max 0.3877
_exptl_absorpt_correction_T_min 0.0893
_exptl_absorpt_correction_type multi-scan
_exptl_crystal_colour yellow
_exptl_crystal_density_diffrn 1.656
_exptl_crystal_density_method 'not measured'
_exptl_crystal_description platelet
_exptl_crystal_F_000 1336
_exptl_crystal_size_max 0.80
_exptl_crystal_size_mid 0.40
_exptl_crystal_size_min 0.20
_refine_diff_density_max 2.150
_refine_diff_density_min -1.791
_refine_diff_density_rms 0.261
_refine_ls_extinction_coef 0.0081(5)
_refine_ls_extinction_expression Fc^*^=kFc[1+0.001xFc^2^\l^3^/sin(2\q)]^-1/4^
_refine_ls_extinction_method SHELXL
_refine_ls_goodness_of_fit_ref 1.044
_refine_ls_hydrogen_treatment constr
_refine_ls_matrix_type full
_refine_ls_number_parameters 315
_refine_ls_number_reflns 6041
_refine_ls_number_restraints 6
_refine_ls_restrained_S_all 1.044
_refine_ls_R_factor_all 0.0732
_refine_ls_R_factor_gt 0.0579
_refine_ls_shift/su_max 0.001
_refine_ls_shift/su_mean 0.000
_refine_ls_structure_factor_coef Fsqd
_refine_ls_weighting_details 'calc w=1/[\s^2^(Fo^2^)+(0.0940P)^2^+2.2501P] where P=(Fo^2^+2Fc^2^)/3'
_refine_ls_weighting_scheme calc
_refine_ls_wR_factor_gt 0.1479
_refine_ls_wR_factor_ref 0.1625
_reflns_number_gt 4824
_reflns_number_total 6041
_reflns_threshold_expression >2sigma(I)
_cod_data_source_file ic900339u_si_001_3.cif
_cod_data_source_block Complex3
_cod_depositor_comments
;
The following automatic conversions were performed:
'_symmetry_cell_setting' value 'Monoclinic' changed to 'monoclinic'
according to '/home/saulius/struct/CIF-dictionaries/cif_core.dic'
dictionary named 'cif_core.dic' version 2.4.1 from 2010-06-29.

Automatic conversion script
Id: cif_fix_enum 1527 2010-12-29 10:47:43Z saulius 
;
_cod_original_cell_volume 2735.0(10)
_cod_original_sg_symbol_H-M 'P 21/c'
_cod_database_code 4302484

loop_
_symmetry_equiv_pos_as_xyz
'x, y, z'
'-x+1/2, y+1/2, -z+1/2'
'-x, -y, -z'
'x-1/2, -y-1/2, z-1/2'

loop_
_atom_site_label
_atom_site_type_symbol
_atom_site_fract_x
_atom_site_fract_y
_atom_site_fract_z
_atom_site_U_iso_or_equiv
_atom_site_adp_type
_atom_site_occupancy
_atom_site_symmetry_multiplicity
_atom_site_calc_flag
_atom_site_refinement_flags
_atom_site_disorder_assembly
_atom_site_disorder_group
Hg1 Hg 0.18718(2) 0.154579(17) 0.76919(2) 0.04066(16) Uani 1 1 d . . .
Cl1 Cl 0.24676(18) 0.12999(15) 0.94267(15) 0.0567(5) Uani 1 1 d . . .
Cl2 Cl 0.19261(18) 0.03769(16) 0.65548(18) 0.0652(6) Uani 1 1 d . . .
N1 N 0.3225(4) 0.2577(4) 0.7459(5) 0.0403(14) Uani 1 1 d . . .
N2 N 0.1159(4) 0.2930(4) 0.7001(4) 0.0387(12) Uani 1 1 d . . .
N3 N -0.0046(4) 0.1646(4) 0.7472(5) 0.0374(12) Uani 1 1 d . . .
C1 C 0.2913(6) 0.3291(5) 0.6990(6) 0.0438(16) Uani 1 1 d . . .
C2 C 0.1769(6) 0.3520(4) 0.6762(5) 0.0403(15) Uani 1 1 d . . .
C3 C 0.1370(7) 0.4353(5) 0.6372(6) 0.0523(19) Uani 1 1 d . . .
H3A H 0.1800 0.4764 0.6194 0.063 Uiso 1 1 calc R . .
C4 C 0.0339(7) 0.4561(6) 0.6253(7) 0.059(2) Uani 1 1 d . . .
H4A H 0.0069 0.5122 0.6016 0.071 Uiso 1 1 calc R . .
C5 C -0.0288(6) 0.3935(5) 0.6488(6) 0.0511(18) Uani 1 1 d . . .
H5A H -0.0991 0.4065 0.6408 0.061 Uiso 1 1 calc R . .
C6 C 0.0128(5) 0.3108(5) 0.6846(5) 0.0409(15) Uani 1 1 d . . .
C7 C -0.0513(5) 0.2371(5) 0.7105(5) 0.0419(15) Uani 1 1 d . . .
C8 C 0.3606(7) 0.3914(6) 0.6632(8) 0.061(2) Uani 1 1 d . . .
H8A H 0.3670 0.4481 0.6963 0.092 Uiso 1 1 calc R . .
H8B H 0.3297 0.4007 0.5945 0.092 Uiso 1 1 calc R . .
H8C H 0.4292 0.3650 0.6761 0.092 Uiso 1 1 calc R . .
C9 C -0.1656(6) 0.2559(6) 0.6922(7) 0.060(2) Uani 1 1 d . . .
H9A H -0.1996 0.2027 0.7052 0.091 Uiso 1 1 calc R . .
H9B H -0.1974 0.2734 0.6256 0.091 Uiso 1 1 calc R . .
H9C H -0.1732 0.3037 0.7340 0.091 Uiso 1 1 calc R . .
C10 C 0.4314(6) 0.2313(5) 0.7782(7) 0.0507(19) Uani 1 1 d . . .
C11 C 0.4692(8) 0.1815(7) 0.7134(10) 0.070(3) Uani 1 1 d . . .
C12 C 0.5737(13) 0.1487(9) 0.7470(17) 0.108(5) Uani 1 1 d U . .
H12A H 0.6011 0.1143 0.7071 0.130 Uiso 1 1 calc R . .
C13 C 0.6328(14) 0.1689(11) 0.8397(19) 0.124(7) Uani 1 1 d . . .
H13A H 0.7013 0.1468 0.8620 0.149 Uiso 1 1 calc R . .
C14 C 0.5977(8) 0.2209(10) 0.9041(12) 0.099(4) Uani 1 1 d . . .
H14 H 0.6426 0.2346 0.9659 0.119 Uiso 1 1 calc R . .
C15 C 0.4928(6) 0.2520(6) 0.8731(8) 0.068(3) Uani 1 1 d . . .
C16 C 0.4067(13) 0.1626(7) 0.6148(13) 0.098(5) Uani 1 1 d . . .
H16A H 0.4489 0.1313 0.5825 0.147 Uiso 1 1 calc R . .
H16B H 0.3820 0.2181 0.5815 0.147 Uiso 1 1 calc R . .
H16C H 0.3476 0.1259 0.6146 0.147 Uiso 1 1 calc R . .
C17 C 0.4492(8) 0.3066(8) 0.9376(7) 0.073(3) Uani 1 1 d . . .
H17A H 0.4270 0.3642 0.9081 0.109 Uiso 1 1 calc R . .
H17B H 0.5025 0.3150 0.9993 0.109 Uiso 1 1 calc R . .
H17C H 0.3900 0.2759 0.9469 0.109 Uiso 1 1 calc R . .
C18 C -0.0600(5) 0.0934(5) 0.7748(6) 0.0416(15) Uani 1 1 d . . .
C19 C -0.0990(6) 0.0229(6) 0.7099(7) 0.0522(19) Uani 1 1 d . . .
C20 C -0.1451(7) -0.0484(7) 0.7450(9) 0.074(3) Uani 1 1 d . . .
H20A H -0.1737 -0.0959 0.7032 0.089 Uiso 1 1 calc R . .
C21 C -0.1500(8) -0.0517(8) 0.8361(9) 0.079(3) Uani 1 1 d . . .
H21A H -0.1801 -0.1012 0.8565 0.094 Uiso 1 1 calc R . .
C22 C -0.1102(6) 0.0186(6) 0.8995(8) 0.063(2) Uani 1 1 d . . .
H22A H -0.1134 0.0168 0.9626 0.076 Uiso 1 1 calc R . .
C23 C -0.0656(5) 0.0919(5) 0.8680(6) 0.0480(18) Uani 1 1 d . . .
C24 C -0.0959(8) 0.0271(8) 0.6069(8) 0.077(3) Uani 1 1 d . . .
H24A H -0.1312 0.0805 0.5760 0.116 Uiso 1 1 calc R . .
H24B H -0.1307 -0.0248 0.5717 0.116 Uiso 1 1 calc R . .
H24C H -0.0240 0.0281 0.6075 0.116 Uiso 1 1 calc R . .
C25 C -0.0241(9) 0.1698(6) 0.9375(8) 0.062(2) Uani 1 1 d . . .
H25A H 0.0486 0.1802 0.9439 0.093 Uiso 1 1 calc R . .
H25B H -0.0303 0.1553 1.0000 0.093 Uiso 1 1 calc R . .
H25C H -0.0643 0.2229 0.9126 0.093 Uiso 1 1 calc R . .
N4 N -0.0594(10) 0.4228(9) 0.8814(9) 0.109(4) Uani 1 1 d . . .
C26 C 0.0251(12) 0.4152(9) 0.9133(10) 0.084(3) Uani 1 1 d . . .
C27 C 0.1366(11) 0.4018(12) 0.9546(14) 0.128(6) Uani 1 1 d . . .
H27A H 0.1503 0.3404 0.9755 0.192 Uiso 1 1 calc R . .
H27B H 0.1639 0.4412 1.0093 0.192 Uiso 1 1 calc R . .
H27C H 0.1702 0.4147 0.9066 0.192 Uiso 1 1 calc R . .

loop_
_atom_site_aniso_label
_atom_site_aniso_U_11
_atom_site_aniso_U_22
_atom_site_aniso_U_33
_atom_site_aniso_U_23
_atom_site_aniso_U_13
_atom_site_aniso_U_12
Hg1 0.0448(2) 0.0379(2) 0.0419(2) 0.00461(10) 0.01762(14) 0.00156(10)
Cl1 0.0697(12) 0.0606(11) 0.0378(10) 0.0013(9) 0.0140(9) 0.0059(10)
Cl2 0.0763(13) 0.0645(13) 0.0613(13) -0.0198(11) 0.0309(11) -0.0073(11)
N1 0.033(3) 0.038(3) 0.057(4) 0.004(3) 0.023(3) -0.005(2)
N2 0.051(3) 0.032(3) 0.034(3) 0.002(2) 0.015(2) -0.002(2)
N3 0.036(3) 0.035(3) 0.043(3) 0.002(2) 0.015(2) -0.001(2)
C1 0.051(4) 0.045(4) 0.036(4) 0.002(3) 0.016(3) 0.001(3)
C2 0.053(4) 0.038(4) 0.031(4) -0.006(3) 0.015(3) -0.002(3)
C3 0.066(5) 0.038(4) 0.055(5) 0.006(3) 0.022(4) -0.012(3)
C4 0.069(5) 0.042(4) 0.057(5) 0.012(4) 0.007(4) 0.001(4)
C5 0.058(4) 0.044(4) 0.049(5) 0.007(3) 0.013(4) 0.012(3)
C6 0.043(3) 0.040(3) 0.037(4) 0.005(3) 0.010(3) -0.002(3)
C7 0.036(3) 0.052(4) 0.036(4) 0.009(3) 0.009(3) 0.003(3)
C8 0.069(5) 0.049(5) 0.082(7) -0.004(4) 0.046(5) -0.014(4)
C9 0.046(4) 0.067(6) 0.070(6) 0.018(5) 0.020(4) 0.006(4)
C10 0.050(4) 0.049(4) 0.063(5) 0.014(4) 0.033(4) 0.001(3)
C11 0.075(6) 0.058(5) 0.100(9) 0.018(6) 0.060(6) 0.015(5)
C12 0.099(9) 0.098(9) 0.158(14) 0.015(9) 0.086(10) 0.009(7)
C13 0.089(10) 0.112(12) 0.20(2) 0.048(13) 0.085(13) 0.029(8)
C14 0.057(5) 0.106(10) 0.123(12) 0.034(8) 0.013(6) -0.008(6)
C15 0.041(4) 0.066(6) 0.089(7) 0.029(5) 0.009(4) 0.000(4)
C16 0.126(12) 0.069(8) 0.146(15) -0.006(7) 0.109(12) -0.015(6)
C17 0.072(6) 0.083(7) 0.052(6) -0.002(5) 0.004(5) 0.000(5)
C18 0.033(3) 0.044(4) 0.049(4) 0.010(3) 0.015(3) 0.005(3)
C19 0.036(3) 0.053(5) 0.063(5) -0.003(4) 0.010(3) -0.009(3)
C20 0.053(5) 0.060(6) 0.096(9) -0.007(5) 0.006(5) -0.019(4)
C21 0.069(6) 0.084(7) 0.084(8) 0.025(6) 0.025(5) -0.016(5)
C22 0.051(4) 0.069(6) 0.075(6) 0.027(5) 0.027(4) 0.002(4)
C23 0.037(3) 0.047(4) 0.067(5) 0.012(4) 0.027(3) 0.005(3)
C24 0.071(6) 0.091(8) 0.065(7) -0.018(6) 0.014(5) -0.012(5)
C25 0.079(6) 0.059(5) 0.062(6) 0.000(4) 0.041(5) -0.005(4)
N4 0.109(8) 0.129(10) 0.082(8) 0.013(7) 0.020(7) -0.015(8)
C26 0.101(9) 0.079(8) 0.079(8) 0.000(6) 0.039(7) -0.011(7)
C27 0.101(10) 0.119(13) 0.164(17) 0.017(12) 0.044(10) -0.007(9)

loop_
_atom_type_symbol
_atom_type_description
_atom_type_scat_dispersion_real
_atom_type_scat_dispersion_imag
_atom_type_scat_source
C C 0.0033 0.0016 'International Tables Vol C Tables 4.2.6.8 and 6.1.1.4'
H H 0.0000 0.0000 'International Tables Vol C Tables 4.2.6.8 and 6.1.1.4'
N N 0.0061 0.0033 'International Tables Vol C Tables 4.2.6.8 and 6.1.1.4'
Cl Cl 0.1484 0.1585 'International Tables Vol C Tables 4.2.6.8 and 6.1.1.4'
Hg Hg -2.3894 9.2266 'International Tables Vol C Tables 4.2.6.8 and 6.1.1.4'

loop_
_geom_angle_atom_site_label_1
_geom_angle_atom_site_label_2
_geom_angle_atom_site_label_3
_geom_angle
_geom_angle_site_symmetry_1
_geom_angle_site_symmetry_3
_geom_angle_publ_flag
N2 Hg1 Cl2 115.73(16) . . ?
N2 Hg1 Cl1 122.12(15) . . ?
Cl2 Hg1 Cl1 122.13(8) . . ?
N2 Hg1 N1 67.43(19) . . ?
Cl2 Hg1 N1 99.87(15) . . ?
Cl1 Hg1 N1 102.77(16) . . ?
N2 Hg1 N3 68.33(18) . . ?
Cl2 Hg1 N3 102.02(15) . . ?
Cl1 Hg1 N3 97.45(16) . . ?
N1 Hg1 N3 135.62(18) . . ?
C1 N1 C10 122.3(6) . . ?
C1 N1 Hg1 117.7(5) . . ?
C10 N1 Hg1 119.8(4) . . ?
C2 N2 C6 120.7(6) . . ?
C2 N2 Hg1 119.5(5) . . ?
C6 N2 Hg1 119.8(4) . . ?
C7 N3 C18 121.1(6) . . ?
C7 N3 Hg1 117.0(4) . . ?
C18 N3 Hg1 121.9(4) . . ?
N1 C1 C2 116.8(6) . . ?
N1 C1 C8 124.6(7) . . ?
C2 C1 C8 118.6(7) . . ?
N2 C2 C3 120.5(7) . . ?
N2 C2 C1 117.7(6) . . ?
C3 C2 C1 121.6(7) . . ?
C4 C3 C2 119.5(7) . . ?
C4 C3 H3A 120.3 . . ?
C2 C3 H3A 120.3 . . ?
C5 C4 C3 119.2(7) . . ?
C5 C4 H4A 120.4 . . ?
C3 C4 H4A 120.4 . . ?
C4 C5 C6 119.6(7) . . ?
C4 C5 H5A 120.2 . . ?
C6 C5 H5A 120.2 . . ?
N2 C6 C5 120.4(7) . . ?
N2 C6 C7 116.5(6) . . ?
C5 C6 C7 123.1(6) . . ?
N3 C7 C9 124.9(7) . . ?
N3 C7 C6 118.4(6) . . ?
C9 C7 C6 116.7(6) . . ?
C1 C8 H8A 109.5 . . ?
C1 C8 H8B 109.5 . . ?
H8A C8 H8B 109.5 . . ?
C1 C8 H8C 109.5 . . ?
H8A C8 H8C 109.5 . . ?
H8B C8 H8C 109.5 . . ?
C7 C9 H9A 109.5 . . ?
C7 C9 H9B 109.5 . . ?
H9A C9 H9B 109.5 . . ?
C7 C9 H9C 109.5 . . ?
H9A C9 H9C 109.5 . . ?
H9B C9 H9C 109.5 . . ?
C15 C10 C11 123.3(9) . . ?
C15 C10 N1 118.7(7) . . ?
C11 C10 N1 117.8(9) . . ?
C10 C11 C12 118.4(14) . . ?
C10 C11 C16 123.2(10) . . ?
C12 C11 C16 118.5(12) . . ?
C13 C12 C11 117.9(15) . . ?
C13 C12 H12A 121.1 . . ?
C11 C12 H12A 121.1 . . ?
C12 C13 C14 124.5(15) . . ?
C12 C13 H13A 117.7 . . ?
C14 C13 H13A 117.7 . . ?
C13 C14 C15 118.6(15) . . ?
C13 C14 H14 120.7 . . ?
C15 C14 H14 120.7 . . ?
C10 C15 C14 117.3(11) . . ?
C10 C15 C17 120.9(7) . . ?
C14 C15 C17 121.8(11) . . ?
C11 C16 H16A 109.5 . . ?
C11 C16 H16B 109.5 . . ?
H16A C16 H16B 109.5 . . ?
C11 C16 H16C 109.5 . . ?
H16A C16 H16C 109.5 . . ?
H16B C16 H16C 109.5 . . ?
C15 C17 H17A 109.5 . . ?
C15 C17 H17B 109.5 . . ?
H17A C17 H17B 109.5 . . ?
C15 C17 H17C 109.5 . . ?
H17A C17 H17C 109.5 . . ?
H17B C17 H17C 109.5 . . ?
C23 C18 C19 121.8(7) . . ?
C23 C18 N3 118.9(7) . . ?
C19 C18 N3 119.1(7) . . ?
C18 C19 C20 115.9(9) . . ?
C18 C19 C24 121.1(8) . . ?
C20 C19 C24 122.9(9) . . ?
C21 C20 C19 123.3(10) . . ?
C21 C20 H20A 118.4 . . ?
C19 C20 H20A 118.4 . . ?
C20 C21 C22 119.8(9) . . ?
C20 C21 H21A 120.1 . . ?
C22 C21 H21A 120.1 . . ?
C21 C22 C23 119.4(10) . . ?
C21 C22 H22A 120.3 . . ?
C23 C22 H22A 120.3 . . ?
C18 C23 C22 119.8(9) . . ?
C18 C23 C25 121.2(7) . . ?
C22 C23 C25 119.0(8) . . ?
C19 C24 H24A 109.5 . . ?
C19 C24 H24B 109.5 . . ?
H24A C24 H24B 109.5 . . ?
C19 C24 H24C 109.5 . . ?
H24A C24 H24C 109.5 . . ?
H24B C24 H24C 109.5 . . ?
C23 C25 H25A 109.5 . . ?
C23 C25 H25B 109.5 . . ?
H25A C25 H25B 109.5 . . ?
C23 C25 H25C 109.5 . . ?
H25A C25 H25C 109.5 . . ?
H25B C25 H25C 109.5 . . ?
N4 C26 C27 177.9(17) . . ?
C26 C27 H27A 109.5 . . ?
C26 C27 H27B 109.5 . . ?
H27A C27 H27B 109.5 . . ?
C26 C27 H27C 109.5 . . ?
H27A C27 H27C 109.5 . . ?
H27B C27 H27C 109.5 . . ?

loop_
_geom_bond_atom_site_label_1
_geom_bond_atom_site_label_2
_geom_bond_distance
_geom_bond_site_symmetry_2
_geom_bond_publ_flag
Hg1 N2 2.354(6) . ?
Hg1 Cl2 2.412(2) . ?
Hg1 Cl1 2.414(2) . ?
Hg1 N1 2.475(5) . ?
Hg1 N3 2.487(6) . ?
N1 C1 1.259(10) . ?
N1 C10 1.437(9) . ?
N2 C2 1.317(9) . ?
N2 C6 1.351(9) . ?
N3 C7 1.275(9) . ?
N3 C18 1.421(9) . ?
C1 C2 1.499(11) . ?
C1 C8 1.513(10) . ?
C2 C3 1.396(10) . ?
C3 C4 1.370(12) . ?
C3 H3A 0.9300 . ?
C4 C5 1.366(12) . ?
C4 H4A 0.9300 . ?
C5 C6 1.381(10) . ?
C5 H5A 0.9300 . ?
C6 C7 1.511(10) . ?
C7 C9 1.493(10) . ?
C8 H8A 0.9600 . ?
C8 H8B 0.9600 . ?
C8 H8C 0.9600 . ?
C9 H9A 0.9600 . ?
C9 H9B 0.9600 . ?
C9 H9C 0.9600 . ?
C10 C15 1.395(14) . ?
C10 C11 1.410(13) . ?
C11 C12 1.414(19) . ?
C11 C16 1.44(2) . ?
C12 C13 1.36(3) . ?
C12 H12A 0.9300 . ?
C13 C14 1.40(2) . ?
C13 H13A 0.9300 . ?
C14 C15 1.409(14) . ?
C14 H14 0.9300 . ?
C15 C17 1.490(15) . ?
C16 H16A 0.9600 . ?
C16 H16B 0.9600 . ?
C16 H16C 0.9600 . ?
C17 H17A 0.9600 . ?
C17 H17B 0.9600 . ?
C17 H17C 0.9600 . ?
C18 C23 1.376(11) . ?
C18 C19 1.394(11) . ?
C19 C20 1.401(13) . ?
C19 C24 1.509(14) . ?
C20 C21 1.344(16) . ?
C20 H20A 0.9300 . ?
C21 C22 1.382(16) . ?
C21 H21A 0.9300 . ?
C22 C23 1.388(11) . ?
C22 H22A 0.9300 . ?
C23 C25 1.520(13) . ?
C24 H24A 0.9600 . ?
C24 H24B 0.9600 . ?
C24 H24C 0.9600 . ?
C25 H25A 0.9600 . ?
C25 H25B 0.9600 . ?
C25 H25C 0.9600 . ?
N4 C26 1.085(16) . ?
C26 C27 1.43(2) . ?
C27 H27A 0.9600 . ?
C27 H27B 0.9600 . ?
C27 H27C 0.9600 . ?
